data_7134847
loop_
_publ_author_name
'Deshapriya, Saroshan'
'Demir, Selvan'

_publ_section_title
;
 Isolation of 1,4,5,8-tetraazanaphthalene radicals.
;
_journal_issue 66
_journal_name_full 'Chemical communications (Cambridge, England)'
_journal_page_first 12301
_journal_page_last 12304
_journal_paper_doi 10.1039/d5cc03096j
_journal_volume 61
_journal_year 2025
_chemical_formula_moiety 'C6 H4 N4'
_chemical_formula_sum 'C6 H4 N4'
_chemical_formula_weight 132.13
_chemical_name_systematic 1,4,5,8-Tetraazanaphthalene
_space_group_crystal_system monoclinic
_space_group_IT_number 14
_space_group_name_Hall '-P 2ybc'
_space_group_name_H-M_alt 'P 1 21/c 1'
_atom_sites_solution_hydrogens difmap
_atom_sites_solution_primary dual
_audit_creation_date 2025-05-27
_audit_creation_method
;
Olex2 1.5
(compiled 2025.05.22 svn.r631f81ec for OlexSys, GUI svn.r7248)
;
_audit_update_record
;
2025-05-30 deposited with the CCDC.	2025-07-11 downloaded from the CCDC.
;
_cell_angle_alpha 90
_cell_angle_beta 94.820(5)
_cell_angle_gamma 90
_cell_formula_units_Z 2
_cell_length_a 3.6563(2)
_cell_length_b 7.4254(4)
_cell_length_c 10.3507(5)
_cell_measurement_reflns_used 1357
_cell_measurement_temperature 99.98(10)
_cell_measurement_theta_max 76.3490
_cell_measurement_theta_min 4.3070
_cell_volume 280.02(3)
_computing_cell_refinement 'CrysAlisPro 1.171.44.107a (Rigaku OD, 2025)'
_computing_data_collection 'CrysAlisPro system (CCD 44.107a 64-bit (release 22-04-2025))'
_computing_data_reduction 'CrysAlisPro 1.171.44.107a (Rigaku OD, 2025)'
_computing_molecular_graphics 'Olex2 1.5 (Dolomanov et al., 2009)'
_computing_publication_material 'Olex2 1.5 (Dolomanov et al., 2009)'
_computing_structure_refinement 'SHELXL 2018/3 (Sheldrick, 2015)'
_computing_structure_solution 'SHELXT 2018/2 (Sheldrick, 2018)'
_diffrn_ambient_environment N~2~
_diffrn_ambient_temperature 99.98(10)
_diffrn_detector 'Hybrid Pixel Array Detector'
_diffrn_detector_area_resol_mean 10.0000
_diffrn_detector_type HyPix
_diffrn_measured_fraction_theta_full 0.998
_diffrn_measured_fraction_theta_max 0.977
_diffrn_measurement_details
;
List of Runs (angles in degrees, time in seconds):

  # Type    Start    End  Width  t~exp~   \w     \q     \k     \f   Frames
#--------------------------------------------------------------------------
  1  \w    -25.00  30.00   0.50    0.05    --   47.66 -37.00  60.00  110
  2  \w    -27.00   7.00   0.50    0.05    --   47.66 -19.00 -30.00   68
  3  \w     49.00  92.00   0.50    0.11    --  113.25 -77.00 -30.00   86
  4  \w     51.00  77.00   0.50    0.11    --  113.25 -77.00  30.00   52
  5  \w     42.00  67.00   0.50    0.11    --  113.25 -61.00  60.00   50
  6  \w     42.00  67.00   0.50    0.11    --  113.25 -61.00  30.00   50
  7  \w     42.00  67.00   0.50    0.11    --  113.25 -61.00   0.00   50
  8  \w     46.00  92.00   0.50    0.11    --  113.25 -77.00-150.00   92
  9  \w     44.00  69.00   0.50    0.11    --  113.25 -77.00-180.00   50
 10  \w    -12.00  14.00   0.50    0.05    --   47.66 -19.00-180.00   52
 11  \w     44.00  95.00   0.50    0.05    --   47.66-125.00-120.00  102
 12  \w     48.00  73.00   0.50    0.11    --  113.25-125.00-150.00   50
 13  \w     78.00 105.00   0.50    0.11    --  113.25-125.00-150.00   54
 14  \w     75.00 100.00   0.50    0.11    --  113.25 -94.00-180.00   50
 15  \w     53.00  99.00   0.50    0.11    --  113.25 -94.00-120.00   92
 16  \w     43.00  72.00   0.50    0.11    --  113.25 -94.00 -60.00   58
 17  \w     77.00 102.00   0.50    0.11    --  113.25 -94.00 -60.00   50
 18  \w     74.00 104.00   0.50    0.11    --  113.25 -94.00 -30.00   60
 19  \w     46.00  72.00   0.50    0.11    --  113.25 -94.00 -30.00   52
 20  \w     63.00 103.00   0.50    0.11    --  113.25 -94.00  60.00   80
 21  \w     48.00 104.00   0.50    0.11    --  113.25 -94.00 120.00  112
 22  \w     41.00  89.00   0.50    0.05    --   47.66   0.00   0.00   96
 23  \w    119.00 147.00   0.50    0.11    --  113.25  77.00 -90.00   56
 24  \w    153.00 178.00   0.50    0.11    --  113.25  77.00 -90.00   50
 25  \w    153.00 178.00   0.50    0.11    --  113.25  61.00-120.00   50
 26  \w    114.00 146.00   0.50    0.11    --  113.25  61.00-120.00   64
 27  \w    110.00 143.00   0.50    0.11    --  113.25  45.00 -90.00   66
 28  \w    135.00 174.00   0.50    0.11    --  113.25  30.00  30.00   78
 29  \w    104.00 130.00   0.50    0.11    --  113.25  30.00  30.00   52
 30  \w    105.00 130.00   0.50    0.11    --  113.25  30.00 150.00   50
 31  \w    145.00 176.00   0.50    0.11    --  113.25  30.00 150.00   62
 32  \w    150.00 176.00   0.50    0.11    --  113.25  15.00-120.00   52
 33  \w    103.00 135.00   0.50    0.11    --  113.25  15.00-120.00   64
 34  \w    -16.00  21.00   0.50    0.05    --   47.66   0.00   0.00   74
 35  \w   -162.00-118.00   0.50    0.11    --  -91.75 -77.00-180.00   88
 36  \w   -156.00-116.00   0.50    0.11    --  -91.75 -61.00  30.00   80
 37  \w    -52.00 -22.00   0.50    0.11    --  -91.75  45.00  60.00   60
 38  \w      0.00  28.00   0.50    0.05    --  -47.66  19.00-120.00   56
 39  \w    -28.00  -2.00   0.50    0.05    --  -47.66  19.00-120.00   52
;
_diffrn_measurement_device 'four-circle diffractometer'
_diffrn_measurement_device_type 'XtaLAB Synergy, Dualflex, HyPix'
_diffrn_measurement_method '\w scans'
_diffrn_orient_matrix_type 'CrysAlisPro convention (1999,Acta A55,543-557)'
_diffrn_orient_matrix_UB_11 -0.1226304000
_diffrn_orient_matrix_UB_12 -0.1770503000
_diffrn_orient_matrix_UB_13 -0.0682656000
_diffrn_orient_matrix_UB_21 0.3864200000
_diffrn_orient_matrix_UB_22 -0.0233138000
_diffrn_orient_matrix_UB_23 -0.0464755000
_diffrn_orient_matrix_UB_31 0.1198183000
_diffrn_orient_matrix_UB_32 -0.1057747000
_diffrn_orient_matrix_UB_33 0.1244287000
_diffrn_radiation_monochromator mirror
_diffrn_radiation_probe x-ray
_diffrn_radiation_type 'Cu K\a'
_diffrn_radiation_wavelength 1.54184
_diffrn_reflns_av_R_equivalents 0.0354
_diffrn_reflns_av_unetI/netI 0.0300
_diffrn_reflns_Laue_measured_fraction_full 0.998
_diffrn_reflns_Laue_measured_fraction_max 0.977
_diffrn_reflns_limit_h_max 4
_diffrn_reflns_limit_h_min -4
_diffrn_reflns_limit_k_max 9
_diffrn_reflns_limit_k_min -9
_diffrn_reflns_limit_l_max 13
_diffrn_reflns_limit_l_min -10
_diffrn_reflns_number 2263
_diffrn_reflns_point_group_measured_fraction_full 0.998
_diffrn_reflns_point_group_measured_fraction_max 0.977
_diffrn_reflns_theta_full 67.684
_diffrn_reflns_theta_max 79.404
_diffrn_reflns_theta_min 7.350
_diffrn_source 'micro-focus sealed X-ray tube'
_diffrn_source_type 'PhotonJet (Cu) X-ray Source'
_exptl_absorpt_coefficient_mu 0.881
_exptl_absorpt_correction_T_max 1.000
_exptl_absorpt_correction_T_min 0.493
_exptl_absorpt_correction_type gaussian
_exptl_absorpt_process_details
;
CrysAlisPro 1.171.44.107a (Rigaku Oxford Diffraction, 2025)
Numerical absorption correction based on gaussian integration over
a multifaceted crystal model
Empirical absorption correction using spherical harmonics,
implemented in SCALE3 ABSPACK scaling algorithm.
;
_exptl_crystal_colour 'clear pale yellow'
_exptl_crystal_density_diffrn 1.567
_exptl_crystal_description needle
_exptl_crystal_F_000 136
_exptl_crystal_recrystallization_method 'Re-crystallisation from solvent: Methanol'
_exptl_crystal_size_max 0.29
_exptl_crystal_size_mid 0.14
_exptl_crystal_size_min 0.07
_refine_diff_density_max 0.290
_refine_diff_density_min -0.239
_refine_diff_density_rms 0.072
_refine_ls_extinction_method none
_refine_ls_goodness_of_fit_ref 1.098
_refine_ls_hydrogen_treatment refall
_refine_ls_matrix_type full
_refine_ls_number_parameters 54
_refine_ls_number_reflns 599
_refine_ls_number_restraints 0
_refine_ls_restrained_S_all 1.098
_refine_ls_R_factor_all 0.0430
_refine_ls_R_factor_gt 0.0411
_refine_ls_shift/su_max 0.000
_refine_ls_shift/su_mean 0.000
_refine_ls_structure_factor_coef Fsqd
_refine_ls_weighting_details 'w=1/[\s^2^(Fo^2^)+(0.0786P)^2^+0.0154P] where P=(Fo^2^+2Fc^2^)/3'
_refine_ls_weighting_scheme calc
_refine_ls_wR_factor_gt 0.1116
_refine_ls_wR_factor_ref 0.1139
_reflns_Friedel_coverage 0.000
_reflns_number_gt 557
_reflns_number_total 599
_reflns_threshold_expression 'I > 2\s(I)'
_cod_data_source_file d5cc03096j2.cif
_cod_data_source_block TAN
_cod_depositor_comments 'Adding full bibliography for 7134847--7134849.cif.'
_cod_database_code 7134847
_shelx_shelxl_version_number 2018/3
_chemical_oxdiff_formula N4C6H2
_shelx_space_group_comment
;
The symmetry employed for this shelxl refinement is uniquely defined
by the following loop, which should always be used as a source of
symmetry information in preference to the above space-group names.
They are only intended as comments.
;
_shelx_estimated_absorpt_t_max 0.941
_shelx_estimated_absorpt_t_min 0.784
_diffrn_oxdiff_digest_od_ed
;

;
_olex2_refinement_description
;
;
_olex2_submission_special_instructions 'No special instructions were received'
_oxdiff_exptl_absorpt_empirical_details
;
Empirical correction (ABSPACK) includes:
- Absorption correction using spherical harmonics
- Frame scaling
;
_oxdiff_exptl_absorpt_empirical_full_max 1.592
_oxdiff_exptl_absorpt_empirical_full_min 0.547

loop_
_space_group_symop_operation_xyz
'x, y, z'
'-x, y+1/2, -z+1/2'
'-x, -y, -z'
'x, -y-1/2, z-1/2'

loop_
_atom_site_label
_atom_site_type_symbol
_atom_site_fract_x
_atom_site_fract_y
_atom_site_fract_z
_atom_site_U_iso_or_equiv
_atom_site_adp_type
_atom_site_occupancy
_atom_site_site_symmetry_order
_atom_site_calc_flag
_atom_site_refinement_flags_posn
_atom_site_refinement_flags_adp
_atom_site_refinement_flags_occupancy
_atom_site_disorder_assembly
_atom_site_disorder_group
N1 N 0.2506(3) 0.51367(13) 0.33928(9) 0.0235(3) Uani 1 1 d . . . . .
N2 N 0.4650(3) 0.74451(12) 0.47655(10) 0.0238(3) Uani 1 1 d . . . . .
C2 C 0.4297(3) 0.56430(14) 0.45396(10) 0.0207(4) Uani 1 1 d . . . . .
C3 C 0.6386(3) 0.78980(14) 0.58785(11) 0.0249(4) Uani 1 1 d . . . . .
C1 C 0.2197(3) 0.33917(15) 0.31967(10) 0.0246(4) Uani 1 1 d . . . . .
H1 H 0.093(4) 0.297(2) 0.2397(16) 0.025(3) Uiso 1 1 d . . . . .
H3 H 0.671(4) 0.916(2) 0.6041(14) 0.027(4) Uiso 1 1 d . . . . .

loop_
_atom_site_aniso_label
_atom_site_aniso_U_11
_atom_site_aniso_U_22
_atom_site_aniso_U_33
_atom_site_aniso_U_23
_atom_site_aniso_U_13
_atom_site_aniso_U_12
N1 0.0233(5) 0.0251(6) 0.0221(6) 0.0004(3) 0.0024(4) 0.0010(3)
N2 0.0260(6) 0.0201(6) 0.0259(6) 0.0007(3) 0.0051(4) 0.0010(3)
C2 0.0197(6) 0.0206(6) 0.0223(6) 0.0012(4) 0.0043(4) 0.0014(4)
C3 0.0262(6) 0.0215(6) 0.0276(6) -0.0023(4) 0.0061(5) -0.0010(4)
C1 0.0239(6) 0.0267(6) 0.0233(6) -0.0031(4) 0.0029(4) -0.0016(4)

loop_
_atom_type_symbol
_atom_type_description
_atom_type_scat_dispersion_real
_atom_type_scat_dispersion_imag
_atom_type_scat_source
C C 0.0181 0.0091 'International Tables Vol C Tables 4.2.6.8 and 6.1.1.4'
H H 0.0000 0.0000 'International Tables Vol C Tables 4.2.6.8 and 6.1.1.4'
N N 0.0311 0.0180 'International Tables Vol C Tables 4.2.6.8 and 6.1.1.4'

loop_
_exptl_crystal_face_index_h
_exptl_crystal_face_index_k
_exptl_crystal_face_index_l
_exptl_crystal_face_perp_dist
0 2 -6 0.0509
0 -2 6 0.0485
-2 1 4 0.0959
2 -1 -4 0.1195
1 1 -6 0.0757
0 1 6 0.0274
0 -5 2 0.0589
0 5 2 0.0492
0 3 -5 0.0861
-1 1 6 0.0504
-2 -1 1 0.1211
0 3 -6 0.0581
2 2 4 0.0965
0 -1 -6 0.0610
0 -4 -4 0.0425
0 0 -7 0.0333
1 -3 -5 0.0714
0 1 6 0.0229

loop_
_geom_angle_atom_site_label_1
_geom_angle_atom_site_label_2
_geom_angle_atom_site_label_3
_geom_angle
_geom_angle_site_symmetry_1
_geom_angle_site_symmetry_3
_geom_angle_publ_flag
C1 N1 C2 115.85(10) . . ?
C3 N2 C2 115.75(10) . . ?
N1 C2 N2 116.94(10) . . ?
N1 C2 C2 121.51(12) . 3_666 ?
N2 C2 C2 121.55(13) . 3_666 ?
N2 C3 C1 122.76(10) . 3_666 ?
N2 C3 H3 116.6(9) . . ?
C1 C3 H3 120.6(9) 3_666 . ?
N1 C1 C3 122.59(10) . 3_666 ?
N1 C1 H1 118.7(9) . . ?
C3 C1 H1 118.7(9) 3_666 . ?

loop_
_geom_bond_atom_site_label_1
_geom_bond_atom_site_label_2
_geom_bond_distance
_geom_bond_site_symmetry_2
_geom_bond_publ_flag
N1 C2 1.3596(15) . ?
N1 C1 1.3149(15) . ?
N2 C2 1.3626(14) . ?
N2 C3 1.3116(15) . ?
C2 C2 1.415(2) 3_666 ?
C3 C1 1.4207(16) 3_666 ?
C3 H3 0.955(18) . ?
C1 H1 0.965(17) . ?

loop_
_geom_torsion_atom_site_label_1
_geom_torsion_atom_site_label_2
_geom_torsion_atom_site_label_3
_geom_torsion_atom_site_label_4
_geom_torsion
_geom_torsion_site_symmetry_1
_geom_torsion_site_symmetry_2
_geom_torsion_site_symmetry_3
_geom_torsion_site_symmetry_4
_geom_torsion_publ_flag
C2 N1 C1 C3 0.40(16) . . . 3_666 ?
C2 N2 C3 C1 -0.40(16) . . . 3_666 ?
C3 N2 C2 N1 179.97(9) . . . . ?
C3 N2 C2 C2 0.46(18) . . . 3_666 ?
C1 N1 C2 N2 -179.97(9) . . . . ?
C1 N1 C2 C2 -0.46(18) . . . 3_666 ?

loop_
_exptl_oxdiff_crystal_face_indexfrac_h
_exptl_oxdiff_crystal_face_indexfrac_k
_exptl_oxdiff_crystal_face_indexfrac_l
_exptl_oxdiff_crystal_face_x
_exptl_oxdiff_crystal_face_y
_exptl_oxdiff_crystal_face_z
0.2677 1.7548 -6.2547 0.0835 0.3532 -0.9318
-0.0931 -1.9386 6.1474 -0.0650 -0.2765 0.9588
-1.8715 0.8924 4.3753 -0.2272 -0.9473 0.2258
1.8590 -0.8571 -4.4340 0.2265 0.9444 -0.2383
0.9857 0.8376 -6.2146 0.1551 0.6502 -0.7438
0.4926 1.1170 6.2456 -0.6845 -0.1259 0.7180
0.2599 -4.5924 1.8285 0.6564 0.1225 0.7444
0.0741 4.5484 2.1791 -0.9631 -0.1787 -0.2011
-0.4646 3.2352 -4.6766 -0.1966 -0.0376 -0.9798
-0.7732 0.7240 6.4348 -0.4726 -0.6147 0.6315
-2.3034 -1.0488 1.2533 0.3826 -0.9239 -0.0091
0.0118 2.6286 -5.6155 -0.0835 0.2042 -0.9754
1.7259 1.7330 3.5027 -0.7576 0.4637 0.4593
-0.4988 -0.8880 -6.3098 0.6491 0.1212 -0.7510
-0.2824 -3.5326 -4.4142 0.9614 0.1784 -0.2094
0.1411 0.0902 -6.7168 0.4252 0.3646 -0.8284
0.9346 -3.1703 -4.5208 0.7553 0.6452 -0.1152
-0.1060 1.4739 6.3928 -0.6844 -0.3724 0.6268
